data_4131173
loop_
_publ_author_name
'Wang, Fei'
'Wang, Dinghai'
'Wan, Xiaolong'
'Wu, Lianqian'
'Chen, Pinhong'
'Liu, Guosheng'

_publ_section_title
;
 Enantioselective Copper-Catalyzed Intermolecular
 Cyanotrifluoromethylation of Alkenes via Radical Process.
;
_journal_issue 48
_journal_name_full 'Journal of the American Chemical Society'
_journal_page_first 15547
_journal_page_last 15550
_journal_paper_doi 10.1021/jacs.6b10468
_journal_volume 138
_journal_year 2016
_chemical_absolute_configuration rmad
_chemical_formula_moiety 'C12 H12 F3 N'
_chemical_formula_sum 'C12 H12 F3 N'
_chemical_formula_weight 227.23
_space_group_crystal_system orthorhombic
_space_group_IT_number 19
_space_group_name_Hall 'P 2ac 2ab'
_space_group_name_H-M_alt 'P 21 21 21'
_atom_sites_solution_hydrogens geom
_atom_sites_solution_primary direct
_audit_creation_date 2015-06-26
_audit_creation_method
;
Olex2 1.2
(compiled 2015.01.26 svn.r3150 for OlexSys, GUI svn.r4998)
;
_cell_angle_alpha 90
_cell_angle_beta 90
_cell_angle_gamma 90
_cell_formula_units_Z 4
_cell_length_a 7.2323(4)
_cell_length_b 7.7706(4)
_cell_length_c 20.5683(10)
_cell_measurement_reflns_used 4615
_cell_measurement_temperature 296(2)
_cell_measurement_theta_max 68.493
_cell_measurement_theta_min 4.299
_cell_volume 1155.92(10)
_computing_cell_refinement 'SAINT v7.68A (Bruker, 2009)'
_computing_data_reduction 'SAINT v7.68A (Bruker, 2009)'
_computing_molecular_graphics 'Olex2 (Dolomanov et al., 2009)'
_computing_publication_material 'Olex2 (Dolomanov et al., 2009)'
_computing_structure_refinement 'XL (Sheldrick, 2008)'
_computing_structure_solution 'ShelXS (Sheldrick, 2008)'
_diffrn_ambient_temperature 296.15
_diffrn_measured_fraction_theta_full 0.987
_diffrn_measured_fraction_theta_max 0.980
_diffrn_measurement_device_type 'Bruker APEX-II CCD'
_diffrn_measurement_method '\f and \w scans'
_diffrn_radiation_monochromator graphite
_diffrn_radiation_type CuK\a
_diffrn_radiation_wavelength 1.54178
_diffrn_reflns_av_R_equivalents 0.0397
_diffrn_reflns_av_unetI/netI 0.0287
_diffrn_reflns_Laue_measured_fraction_full 0.987
_diffrn_reflns_Laue_measured_fraction_max 0.980
_diffrn_reflns_limit_h_max 6
_diffrn_reflns_limit_h_min -8
_diffrn_reflns_limit_k_max 9
_diffrn_reflns_limit_k_min -9
_diffrn_reflns_limit_l_max 24
_diffrn_reflns_limit_l_min -24
_diffrn_reflns_number 8406
_diffrn_reflns_point_group_measured_fraction_full 0.983
_diffrn_reflns_point_group_measured_fraction_max 0.972
_diffrn_reflns_theta_full 67.679
_diffrn_reflns_theta_max 69.459
_diffrn_reflns_theta_min 4.299
_diffrn_standards_number 0
_exptl_absorpt_coefficient_mu 0.953
_exptl_absorpt_correction_T_max 0.7532
_exptl_absorpt_correction_T_min 0.5799
_exptl_absorpt_correction_type multi-scan
_exptl_absorpt_process_details
;
SADABS-2008/1 (Bruker,2008) was used for absorption correction.
wR2(int) was 0.1150 before and 0.0526 after correction.
The Ratio of minimum to maximum transmission is 0.7699.
The \l/2 correction factor is 0.0015.
;
_exptl_crystal_colour colourless
_exptl_crystal_density_diffrn 1.306
_exptl_crystal_description block
_exptl_crystal_F_000 472
_exptl_crystal_size_max 0.25
_exptl_crystal_size_mid 0.22
_exptl_crystal_size_min 0.18
_refine_diff_density_max 0.206
_refine_diff_density_min -0.219
_refine_diff_density_rms 0.061
_refine_ls_abs_structure_details
;
 Flack x determined using 794 quotients [(I+)-(I-)]/[(I+)+(I-)]
 (Parsons, Flack and Wagner, Acta Cryst. B69 (2013) 249-259).
;
_refine_ls_abs_structure_Flack 0.06(7)
_refine_ls_extinction_coef 0.031(3)
_refine_ls_extinction_expression Fc^*^=kFc[1+0.001xFc^2^\l^3^/sin(2\q)]^-1/4^
_refine_ls_extinction_method SHELXL
_refine_ls_goodness_of_fit_ref 1.116
_refine_ls_hydrogen_treatment constr
_refine_ls_matrix_type full
_refine_ls_number_parameters 148
_refine_ls_number_reflns 2097
_refine_ls_number_restraints 0
_refine_ls_restrained_S_all 1.116
_refine_ls_R_factor_all 0.0486
_refine_ls_R_factor_gt 0.0471
_refine_ls_shift/su_max 0.000
_refine_ls_shift/su_mean 0.000
_refine_ls_structure_factor_coef Fsqd
_refine_ls_weighting_details 'w=1/[\s^2^(Fo^2^)+(0.0774P)^2^+0.1154P] where P=(Fo^2^+2Fc^2^)/3'
_refine_ls_weighting_scheme calc
_refine_ls_wR_factor_gt 0.1279
_refine_ls_wR_factor_ref 0.1305
_reflns_Friedel_coverage 0.672
_reflns_Friedel_fraction_full 0.977
_reflns_Friedel_fraction_max 0.959
_reflns_number_gt 2008
_reflns_number_total 2097
_reflns_threshold_expression 'I > 2\s(I)'
_cod_data_source_file ja6b10468_si_003.cif
_cod_data_source_block cu_dm15511_0m
_cod_database_code 4131173
_shelxl_version_number 2014-3
_shelx_space_group_comment
;
The symmetry employed for this shelxl refinement is uniquely defined
by the following loop, which should always be used as a source of
symmetry information in preference to the above space-group names.
They are only intended as comments.
;
_shelx_estimated_absorpt_t_max 0.847
_shelx_estimated_absorpt_t_min 0.797
_olex2_refinement_description
;
1. Fixed Uiso
 At 1.2 times of:
  All C(H) groups, All C(H,H) groups
 At 1.5 times of:
  All C(H,H,H) groups
2.a Ternary CH refined with riding coordinates:
 C3(H3)
2.b Secondary CH2 refined with riding coordinates:
 C2(H2A,H2B)
2.c Aromatic/amide H refined with riding coordinates:
 C6(H6), C7(H7), C10(H10)
2.d Idealised Me refined as rotating group:
 C11(H11A,H11B,H11C), C12(H12A,H12B,H12C)
;
_olex2_submission_special_instructions 'No special instructions were received'

loop_
_space_group_symop_operation_xyz
'x, y, z'
'x+1/2, -y+1/2, -z'
'-x, y+1/2, -z+1/2'
'-x+1/2, -y, z+1/2'

loop_
_atom_site_label
_atom_site_type_symbol
_atom_site_fract_x
_atom_site_fract_y
_atom_site_fract_z
_atom_site_U_iso_or_equiv
_atom_site_adp_type
_atom_site_occupancy
_atom_site_site_symmetry_order
_atom_site_calc_flag
_atom_site_refinement_flags_posn
F1 F 0.1032(5) 0.0676(3) 0.32707(11) 0.1300(11) Uani 1 1 d .
F2 F 0.3065(3) 0.2548(5) 0.35121(10) 0.1306(11) Uani 1 1 d .
F3 F 0.0249(3) 0.3237(4) 0.34699(11) 0.1092(9) Uani 1 1 d .
N1 N 0.6545(4) 0.2157(4) 0.25138(14) 0.0751(7) Uani 1 1 d .
C1 C 0.1553(5) 0.2286(4) 0.31814(14) 0.0721(8) Uani 1 1 d .
C2 C 0.1738(4) 0.2722(3) 0.24810(13) 0.0565(6) Uani 1 1 d .
H2A H 0.2069 0.3927 0.2444 0.068 Uiso 1 1 calc R
H2B H 0.0544 0.2572 0.2274 0.068 Uiso 1 1 calc R
C3 C 0.3178(3) 0.1645(3) 0.21086(11) 0.0493(5) Uani 1 1 d .
H3 H 0.2892 0.0427 0.2181 0.059 Uiso 1 1 calc R
C4 C 0.5067(4) 0.1958(3) 0.23455(12) 0.0543(6) Uani 1 1 d .
C5 C 0.3128(3) 0.1970(3) 0.13805(11) 0.0470(5) Uani 1 1 d .
C6 C 0.3097(4) 0.0594(3) 0.09539(12) 0.0541(6) Uani 1 1 d .
H6 H 0.3090 -0.0527 0.1112 0.065 Uiso 1 1 calc R
C7 C 0.3078(4) 0.0892(3) 0.02900(13) 0.0580(6) Uani 1 1 d .
H7 H 0.3058 -0.0043 0.0008 0.070 Uiso 1 1 calc R
C8 C 0.3088(3) 0.2540(3) 0.00334(12) 0.0530(6) Uani 1 1 d .
C9 C 0.3132(4) 0.3927(3) 0.04634(11) 0.0530(6) Uani 1 1 d .
C10 C 0.3153(4) 0.3624(3) 0.11259(11) 0.0519(6) Uani 1 1 d .
H10 H 0.3186 0.4556 0.1409 0.062 Uiso 1 1 calc R
C11 C 0.3145(6) 0.5759(4) 0.02202(15) 0.0808(9) Uani 1 1 d .
H11A H 0.3149 0.6534 0.0584 0.121 Uiso 1 1 calc GR
H11B H 0.2064 0.5961 -0.0039 0.121 Uiso 1 1 calc GR
H11C H 0.4231 0.5949 -0.0039 0.121 Uiso 1 1 calc GR
C12 C 0.3080(4) 0.2801(4) -0.06910(13) 0.0692(7) Uani 1 1 d .
H12A H 0.2864 0.1719 -0.0903 0.104 Uiso 1 1 calc GR
H12B H 0.4254 0.3254 -0.0826 0.104 Uiso 1 1 calc GR
H12C H 0.2118 0.3595 -0.0806 0.104 Uiso 1 1 calc GR

loop_
_atom_site_aniso_label
_atom_site_aniso_U_11
_atom_site_aniso_U_22
_atom_site_aniso_U_33
_atom_site_aniso_U_23
_atom_site_aniso_U_13
_atom_site_aniso_U_12
F1 0.210(3) 0.0981(16) 0.0821(14) 0.0229(13) 0.0340(18) -0.0193(18)
F2 0.0920(15) 0.238(3) 0.0616(11) -0.0281(15) -0.0155(10) 0.0155(19)
F3 0.0972(14) 0.154(2) 0.0769(12) -0.0276(14) 0.0214(11) 0.0157(15)
N1 0.0592(13) 0.0820(16) 0.0840(17) 0.0017(13) -0.0126(12) 0.0064(12)
C1 0.0779(18) 0.0836(19) 0.0549(15) -0.0091(13) 0.0034(14) -0.0008(16)
C2 0.0524(12) 0.0594(13) 0.0579(13) 0.0007(11) 0.0011(10) 0.0020(12)
C3 0.0524(12) 0.0420(10) 0.0535(12) 0.0007(9) -0.0026(10) -0.0021(10)
C4 0.0576(14) 0.0511(12) 0.0544(13) 0.0028(10) -0.0058(11) 0.0058(11)
C5 0.0438(11) 0.0445(10) 0.0529(12) -0.0022(9) -0.0020(9) -0.0013(10)
C6 0.0562(14) 0.0410(10) 0.0651(14) -0.0072(9) 0.0005(12) -0.0013(11)
C7 0.0553(14) 0.0569(13) 0.0619(13) -0.0170(11) 0.0034(12) -0.0040(12)
C8 0.0412(11) 0.0661(13) 0.0518(12) -0.0069(10) -0.0007(10) -0.0007(11)
C9 0.0542(13) 0.0512(12) 0.0535(12) 0.0008(10) -0.0006(11) -0.0002(11)
C10 0.0581(13) 0.0455(11) 0.0522(12) -0.0047(9) -0.0035(10) -0.0001(11)
C11 0.117(3) 0.0608(16) 0.0643(15) 0.0111(13) -0.0029(19) 0.0008(19)
C12 0.0612(15) 0.095(2) 0.0514(13) -0.0067(13) -0.0002(12) -0.0012(15)

loop_
_atom_type_symbol
_atom_type_description
_atom_type_scat_dispersion_real
_atom_type_scat_dispersion_imag
_atom_type_scat_source
C C 0.0181 0.0091 'International Tables Vol C Tables 4.2.6.8 and 6.1.1.4'
H H 0.0000 0.0000 'International Tables Vol C Tables 4.2.6.8 and 6.1.1.4'
F F 0.0727 0.0534 'International Tables Vol C Tables 4.2.6.8 and 6.1.1.4'
N N 0.0311 0.0180 'International Tables Vol C Tables 4.2.6.8 and 6.1.1.4'

loop_
_geom_angle_atom_site_label_1
_geom_angle_atom_site_label_2
_geom_angle_atom_site_label_3
_geom_angle
F1 C1 F3 105.1(3)
F1 C1 C2 112.1(3)
F2 C1 F1 108.4(3)
F2 C1 F3 105.9(3)
F2 C1 C2 113.3(3)
F3 C1 C2 111.6(3)
C1 C2 H2A 108.6
C1 C2 H2B 108.6
C1 C2 C3 114.8(2)
H2A C2 H2B 107.6
C3 C2 H2A 108.6
C3 C2 H2B 108.6
C2 C3 H3 107.8
C4 C3 C2 111.93(19)
C4 C3 H3 107.8
C4 C3 C5 108.8(2)
C5 C3 C2 112.54(19)
C5 C3 H3 107.8
N1 C4 C3 177.6(3)
C6 C5 C3 119.8(2)
C6 C5 C10 118.5(2)
C10 C5 C3 121.71(19)
C5 C6 H6 120.1
C5 C6 C7 119.8(2)
C7 C6 H6 120.1
C6 C7 H7 119.0
C6 C7 C8 122.0(2)
C8 C7 H7 119.0
C7 C8 C9 118.2(2)
C7 C8 C12 120.1(2)
C9 C8 C12 121.6(2)
C8 C9 C11 121.3(2)
C10 C9 C8 119.6(2)
C10 C9 C11 119.2(2)
C5 C10 H10 119.0
C9 C10 C5 122.0(2)
C9 C10 H10 119.0
C9 C11 H11A 109.5
C9 C11 H11B 109.5
C9 C11 H11C 109.5
H11A C11 H11B 109.5
H11A C11 H11C 109.5
H11B C11 H11C 109.5
C8 C12 H12A 109.5
C8 C12 H12B 109.5
C8 C12 H12C 109.5
H12A C12 H12B 109.5
H12A C12 H12C 109.5
H12B C12 H12C 109.5

loop_
_geom_bond_atom_site_label_1
_geom_bond_atom_site_label_2
_geom_bond_distance
F1 C1 1.319(4)
F2 C1 1.304(4)
F3 C1 1.337(4)
N1 C4 1.135(4)
C1 C2 1.486(4)
C2 H2A 0.9700
C2 H2B 0.9700
C2 C3 1.540(3)
C3 H3 0.9800
C3 C4 1.470(3)
C3 C5 1.519(3)
C5 C6 1.383(3)
C5 C10 1.388(3)
C6 H6 0.9300
C6 C7 1.385(4)
C7 H7 0.9300
C7 C8 1.385(4)
C8 C9 1.395(3)
C8 C12 1.504(4)
C9 C10 1.383(3)
C9 C11 1.509(4)
C10 H10 0.9300
C11 H11A 0.9600
C11 H11B 0.9600
C11 H11C 0.9600
C12 H12A 0.9600
C12 H12B 0.9600
C12 H12C 0.9600

loop_
_geom_torsion_atom_site_label_1
_geom_torsion_atom_site_label_2
_geom_torsion_atom_site_label_3
_geom_torsion_atom_site_label_4
_geom_torsion
F1 C1 C2 C3 -60.8(4)
F2 C1 C2 C3 62.3(3)
F3 C1 C2 C3 -178.4(2)
C1 C2 C3 C4 -65.0(3)
C1 C2 C3 C5 172.2(2)
C2 C3 C5 C6 -131.8(2)
C2 C3 C5 C10 49.7(3)
C3 C5 C6 C7 -179.1(2)
C3 C5 C10 C9 179.1(2)
C4 C3 C5 C6 103.6(2)
C4 C3 C5 C10 -74.9(3)
C5 C6 C7 C8 0.0(4)
C6 C5 C10 C9 0.6(4)
C6 C7 C8 C9 0.5(4)
C6 C7 C8 C12 179.6(2)
C7 C8 C9 C10 -0.4(4)
C7 C8 C9 C11 -180.0(3)
C8 C9 C10 C5 -0.2(4)
C10 C5 C6 C7 -0.5(4)
C11 C9 C10 C5 179.5(3)
C12 C8 C9 C10 -179.5(2)
C12 C8 C9 C11 0.9(4)
